data_4071828
loop_
_publ_author_name
'Wolf, Joffrey'
'Thommes, Katrin'
'Briel, Oliver'
'Scopelliti, Rosario'
'Severin, Kay'

_publ_section_title
;
 Dinuclear Ruthenium Ethylene Complexes: Syntheses, Structures, and
 Catalytic Applications in ATRA and ATRC Reactions
;
_journal_issue 17
_journal_name_full Organometallics
_journal_page_first 4464
_journal_paper_doi 10.1021/om8004096
_journal_volume 27
_journal_year 2008
_chemical_formula_moiety 'C22 H37 Cl2 P Ru, C H Cl3'
_chemical_formula_sum 'C23 H38 Cl5 P Ru'
_chemical_formula_weight 623.82
_chemical_name_systematic
; 
 ? 
;
_space_group_IT_number 14
_symmetry_cell_setting monoclinic
_symmetry_space_group_name_Hall '-P 2ybc'
_symmetry_space_group_name_H-M 'P 1 21/c 1'
_atom_sites_solution_hydrogens geom
_atom_sites_solution_primary direct
_atom_sites_solution_secondary difmap
_audit_creation_method SHELXL-97
_cell_angle_alpha 90.00
_cell_angle_beta 92.309(2)
_cell_angle_gamma 90.00
_cell_formula_units_Z 4
_cell_length_a 12.7570(3)
_cell_length_b 15.4559(3)
_cell_length_c 13.4577(3)
_cell_measurement_reflns_used 8901
_cell_measurement_temperature 140(2)
_cell_measurement_theta_max 28.3993
_cell_measurement_theta_min 3.0226
_cell_volume 2651.31(10)
_computing_cell_refinement
; 
CrysAlis RED, Oxford Diffraction Ltd., 
Version 1.171.32.5 (release 08-05-2007 CrysAlis171 .NET) 
(compiled May  8 2007,13:10:02) 
;
_computing_data_collection
; 
CrysAlis CCD, Oxford Diffraction Ltd., 
Version 1.171.32.5 (release 08-05-2007 CrysAlis171 .NET) 
(compiled May  8 2007,13:10:02) 
;
_computing_data_reduction
; 
CrysAlis RED, Oxford Diffraction Ltd., 
Version 1.171.32.5 (release 08-05-2007 CrysAlis171 .NET) 
(compiled May  8 2007,13:10:02) 
;
_computing_molecular_graphics 'Bruker SHELXTL'
_computing_publication_material 'Bruker SHELXTL'
_computing_structure_refinement 'SHELXL-97 (Sheldrick, 1997)'
_computing_structure_solution 'SHELXS-97 (Sheldrick, 1990)'
_diffrn_ambient_temperature 140(2)
_diffrn_detector_area_resol_mean 8.2812
_diffrn_measured_fraction_theta_full 0.997
_diffrn_measured_fraction_theta_max 0.997
_diffrn_measurement_device_type 'Oxford Diffraction, KM4/Sapphire CCD'
_diffrn_measurement_method 'phi and omega scans'
_diffrn_radiation_monochromator graphite
_diffrn_radiation_source 'fine-focus sealed tube'
_diffrn_radiation_type MoK\a
_diffrn_radiation_wavelength 0.71073
_diffrn_reflns_av_R_equivalents 0.0406
_diffrn_reflns_av_sigmaI/netI 0.0452
_diffrn_reflns_limit_h_max 14
_diffrn_reflns_limit_h_min -15
_diffrn_reflns_limit_k_max 19
_diffrn_reflns_limit_k_min -19
_diffrn_reflns_limit_l_max 16
_diffrn_reflns_limit_l_min -16
_diffrn_reflns_number 17520
_diffrn_reflns_theta_full 26.37
_diffrn_reflns_theta_max 26.37
_diffrn_reflns_theta_min 3.03
_exptl_absorpt_coefficient_mu 1.166
_exptl_absorpt_correction_T_max 1.00000
_exptl_absorpt_correction_T_min 0.91962
_exptl_absorpt_correction_type multi-scan
_exptl_absorpt_process_details
; 
CrysAlis RED, Oxford Diffraction Ltd., 
Version 1.171.32.5 (release 08-05-2007 CrysAlis171 .NET) 
(compiled May  8 2007,13:10:02) 
Empirical absorption correction using spherical harmonics, 
 implemented in SCALE3 ABSPACK scaling algorithm. 
;
_exptl_crystal_colour orange
_exptl_crystal_density_diffrn 1.563
_exptl_crystal_density_method 'not measured'
_exptl_crystal_description prismatic
_exptl_crystal_F_000 1280
_exptl_crystal_size_max 0.31
_exptl_crystal_size_mid 0.27
_exptl_crystal_size_min 0.25
_refine_diff_density_max 0.487
_refine_diff_density_min -0.452
_refine_diff_density_rms 0.081
_refine_ls_extinction_method none
_refine_ls_goodness_of_fit_ref 1.036
_refine_ls_hydrogen_treatment riding
_refine_ls_matrix_type full
_refine_ls_number_parameters 271
_refine_ls_number_reflns 5413
_refine_ls_number_restraints 0
_refine_ls_restrained_S_all 1.036
_refine_ls_R_factor_all 0.0540
_refine_ls_R_factor_gt 0.0306
_refine_ls_shift/su_max 0.001
_refine_ls_shift/su_mean 0.000
_refine_ls_structure_factor_coef Fsqd
_refine_ls_weighting_details 'calc w=1/[\s^2^(Fo^2^)+(0.0258P)^2^+0.6729P] where P=(Fo^2^+2Fc^2^)/3'
_refine_ls_weighting_scheme calc
_refine_ls_wR_factor_gt 0.0548
_refine_ls_wR_factor_ref 0.0615
_reflns_number_gt 4136
_reflns_number_total 5413
_reflns_threshold_expression >2sigma(I)
_cod_data_source_file om8004096-file001.cif
_cod_data_source_block Complex6a
_cod_depositor_comments
;
The following automatic conversions were performed:

'_symmetry_cell_setting' value 'Monoclinic' changed to 'monoclinic'
according to /home/saulius/struct/CIF-dictionaries/cif_core.dic
dictionary named 'cif_core.dic' version 2.4.1 from 2010-06-29.

Automatic conversion script
Id: cif_fix_values 1715 2011-07-08 13:25:40Z adriana 
;
_cod_original_sg_symbol_H-M P2(1)/c
_cod_database_code 4071828

loop_
_symmetry_equiv_pos_as_xyz
'x, y, z'
'-x, y+1/2, -z+1/2'
'-x, -y, -z'
'x, -y-1/2, z-1/2'

loop_
_atom_site_label
_atom_site_type_symbol
_atom_site_fract_x
_atom_site_fract_y
_atom_site_fract_z
_atom_site_U_iso_or_equiv
_atom_site_adp_type
_atom_site_occupancy
_atom_site_symmetry_multiplicity
_atom_site_calc_flag
_atom_site_refinement_flags
Ru1 Ru 0.341058(17) 0.281938(13) 0.417096(14) 0.01387(6) Uani 1 1 d .
Cl1 Cl 0.19621(5) 0.26829(4) 0.52760(5) 0.02150(16) Uani 1 1 d .
Cl2 Cl 0.44619(5) 0.20411(4) 0.53988(4) 0.02196(15) Uani 1 1 d .
P1 P 0.31807(6) 0.14210(4) 0.34370(5) 0.01476(15) Uani 1 1 d .
C1 C 0.4799(2) 0.36287(17) 0.3850(2) 0.0196(6) Uani 1 1 d .
C2 C 0.4169(2) 0.40850(17) 0.4528(2) 0.0202(6) Uani 1 1 d .
H2 H 0.4472 0.4294 0.5138 0.024 Uiso 1 1 calc R
C3 C 0.3111(2) 0.42230(17) 0.42951(19) 0.0204(6) Uani 1 1 d .
H3 H 0.2706 0.4533 0.4753 0.025 Uiso 1 1 calc R
C4 C 0.2607(2) 0.39171(16) 0.33943(19) 0.0180(6) Uani 1 1 d .
C5 C 0.3238(2) 0.34683(16) 0.27273(18) 0.0164(6) Uani 1 1 d .
H5 H 0.2930 0.3248 0.2124 0.020 Uiso 1 1 calc R
C6 C 0.4324(2) 0.33414(17) 0.29459(19) 0.0178(6) Uani 1 1 d .
H6 H 0.4738 0.3058 0.2474 0.021 Uiso 1 1 calc R
C7 C 0.5946(2) 0.34851(19) 0.4102(2) 0.0263(7) Uani 1 1 d .
H7A H 0.6298 0.4045 0.4187 0.040 Uiso 1 1 calc R
H7B H 0.6262 0.3164 0.3562 0.040 Uiso 1 1 calc R
H7C H 0.6024 0.3153 0.4721 0.040 Uiso 1 1 calc R
C8 C 0.1471(2) 0.41384(18) 0.3195(2) 0.0219(6) Uani 1 1 d .
H8 H 0.1105 0.4079 0.3835 0.026 Uiso 1 1 calc R
C9 C 0.1392(3) 0.50885(19) 0.2872(3) 0.0372(8) Uani 1 1 d .
H9A H 0.1761 0.5453 0.3369 0.056 Uiso 1 1 calc R
H9B H 0.0653 0.5260 0.2814 0.056 Uiso 1 1 calc R
H9C H 0.1713 0.5160 0.2227 0.056 Uiso 1 1 calc R
C10 C 0.0898(2) 0.35749(19) 0.2426(2) 0.0276(7) Uani 1 1 d .
H10A H 0.1197 0.3665 0.1775 0.041 Uiso 1 1 calc R
H10B H 0.0152 0.3730 0.2391 0.041 Uiso 1 1 calc R
H10C H 0.0974 0.2966 0.2617 0.041 Uiso 1 1 calc R
C11 C 0.1965(2) 0.12317(17) 0.26963(19) 0.0172(6) Uani 1 1 d .
H11 H 0.1894 0.1705 0.2191 0.021 Uiso 1 1 calc R
C12 C 0.1050(2) 0.13213(17) 0.3403(2) 0.0196(6) Uani 1 1 d .
H12A H 0.1069 0.1914 0.3683 0.024 Uiso 1 1 calc R
H12B H 0.0385 0.1264 0.3003 0.024 Uiso 1 1 calc R
C13 C 0.1023(2) 0.06790(18) 0.4269(2) 0.0246(7) Uani 1 1 d .
H13A H 0.0760 0.0117 0.4009 0.030 Uiso 1 1 calc R
H13B H 0.0514 0.0892 0.4749 0.030 Uiso 1 1 calc R
C14 C 0.2080(2) 0.05238(18) 0.48321(19) 0.0230(7) Uani 1 1 d .
H14A H 0.2196 0.1005 0.5310 0.028 Uiso 1 1 calc R
H14B H 0.2019 -0.0014 0.5225 0.028 Uiso 1 1 calc R
C15 C 0.3062(2) 0.04457(17) 0.42121(19) 0.0185(6) Uani 1 1 d .
H15 H 0.3687 0.0426 0.4685 0.022 Uiso 1 1 calc R
C16 C 0.1994(2) 0.03651(17) 0.2133(2) 0.0230(6) Uani 1 1 d .
H16A H 0.1317 0.0294 0.1755 0.028 Uiso 1 1 calc R
H16B H 0.2550 0.0401 0.1642 0.028 Uiso 1 1 calc R
C17 C 0.2188(2) -0.04490(18) 0.2767(2) 0.0260(7) Uani 1 1 d .
H17A H 0.2348 -0.0934 0.2318 0.031 Uiso 1 1 calc R
H17B H 0.1530 -0.0595 0.3095 0.031 Uiso 1 1 calc R
C18 C 0.3077(2) -0.03828(17) 0.3570(2) 0.0239(7) Uani 1 1 d .
H18A H 0.3756 -0.0412 0.3242 0.029 Uiso 1 1 calc R
H18B H 0.3037 -0.0891 0.4014 0.029 Uiso 1 1 calc R
C19 C 0.4225(2) 0.12230(17) 0.25607(18) 0.0179(6) Uani 1 1 d .
H19A H 0.4134 0.0629 0.2294 0.022 Uiso 1 1 calc R
H19B H 0.4120 0.1627 0.1995 0.022 Uiso 1 1 calc R
C20 C 0.5370(2) 0.13156(17) 0.29635(19) 0.0191(6) Uani 1 1 d .
H20 H 0.5412 0.1841 0.3397 0.023 Uiso 1 1 calc R
C21 C 0.5734(2) 0.05449(19) 0.3586(2) 0.0298(7) Uani 1 1 d .
H21A H 0.5677 0.0018 0.3183 0.045 Uiso 1 1 calc R
H21B H 0.5294 0.0489 0.4163 0.045 Uiso 1 1 calc R
H21C H 0.6466 0.0630 0.3813 0.045 Uiso 1 1 calc R
C22 C 0.6098(2) 0.1453(2) 0.2104(2) 0.0297(7) Uani 1 1 d .
H22A H 0.6818 0.1533 0.2368 0.045 Uiso 1 1 calc R
H22B H 0.5875 0.1968 0.1727 0.045 Uiso 1 1 calc R
H22C H 0.6067 0.0947 0.1666 0.045 Uiso 1 1 calc R
Cl3 Cl -0.09808(8) 0.38698(6) 0.46686(7) 0.0521(3) Uani 1 1 d .
Cl4 Cl -0.15111(8) 0.21372(8) 0.40555(9) 0.0757(4) Uani 1 1 d .
Cl5 Cl -0.12582(10) 0.25526(7) 0.61371(8) 0.0624(3) Uani 1 1 d .
C23 C -0.0819(3) 0.2773(2) 0.4949(2) 0.0367(8) Uani 1 1 d .
H23 H -0.0056 0.2627 0.4934 0.044 Uiso 1 1 calc R

loop_
_atom_site_aniso_label
_atom_site_aniso_U_11
_atom_site_aniso_U_22
_atom_site_aniso_U_33
_atom_site_aniso_U_23
_atom_site_aniso_U_13
_atom_site_aniso_U_12
Ru1 0.01562(12) 0.01483(10) 0.01122(10) 0.00013(9) 0.00122(8) -0.00098(11)
Cl1 0.0232(4) 0.0245(4) 0.0173(3) -0.0023(3) 0.0069(3) -0.0027(3)
Cl2 0.0255(4) 0.0250(4) 0.0148(3) 0.0031(3) -0.0052(3) -0.0020(3)
P1 0.0174(4) 0.0145(3) 0.0124(3) 0.0009(3) 0.0004(3) -0.0005(3)
C1 0.0190(16) 0.0175(14) 0.0224(14) 0.0028(11) 0.0014(12) -0.0038(12)
C2 0.0243(17) 0.0176(14) 0.0186(14) -0.0009(11) -0.0007(12) -0.0055(13)
C3 0.0269(17) 0.0145(13) 0.0202(15) 0.0003(11) 0.0049(12) -0.0014(12)
C4 0.0202(16) 0.0152(13) 0.0187(14) 0.0025(11) 0.0028(12) -0.0012(12)
C5 0.0223(16) 0.0151(13) 0.0119(13) 0.0031(10) 0.0023(11) -0.0004(12)
C6 0.0202(16) 0.0168(13) 0.0167(14) 0.0036(11) 0.0051(11) -0.0006(12)
C7 0.0177(16) 0.0284(16) 0.0328(17) 0.0021(13) -0.0004(13) -0.0054(14)
C8 0.0202(16) 0.0229(14) 0.0224(15) 0.0013(12) 0.0005(12) 0.0036(13)
C9 0.0309(19) 0.0245(17) 0.056(2) 0.0033(15) -0.0028(16) 0.0065(15)
C10 0.0218(17) 0.0283(16) 0.0325(17) 0.0042(13) -0.0030(13) 0.0036(14)
C11 0.0194(15) 0.0175(13) 0.0146(13) 0.0012(11) -0.0018(11) -0.0005(12)
C12 0.0142(15) 0.0215(14) 0.0231(14) -0.0010(12) 0.0005(12) -0.0011(12)
C13 0.0240(17) 0.0238(15) 0.0268(16) 0.0019(12) 0.0093(13) -0.0044(13)
C14 0.0288(18) 0.0225(15) 0.0181(14) 0.0037(11) 0.0038(13) -0.0017(14)
C15 0.0210(16) 0.0168(13) 0.0176(14) 0.0036(11) 0.0003(12) 0.0001(12)
C16 0.0252(17) 0.0243(15) 0.0193(14) -0.0058(12) -0.0007(12) -0.0028(13)
C17 0.0292(18) 0.0190(14) 0.0300(16) -0.0048(12) 0.0023(13) -0.0046(14)
C18 0.0281(18) 0.0179(14) 0.0261(15) 0.0031(12) 0.0038(13) 0.0004(13)
C19 0.0223(16) 0.0161(13) 0.0157(14) 0.0007(10) 0.0041(11) 0.0035(12)
C20 0.0166(15) 0.0219(14) 0.0189(14) -0.0011(11) 0.0009(11) 0.0039(13)
C21 0.0222(17) 0.0341(17) 0.0328(17) 0.0110(14) -0.0011(14) 0.0083(15)
C22 0.0224(17) 0.0407(18) 0.0262(16) 0.0073(14) 0.0023(13) 0.0092(15)
Cl3 0.0528(6) 0.0487(5) 0.0560(6) 0.0259(4) 0.0190(5) 0.0132(5)
Cl4 0.0431(6) 0.0923(9) 0.0905(8) -0.0436(7) -0.0117(6) 0.0155(7)
Cl5 0.0835(8) 0.0506(6) 0.0544(6) 0.0258(5) 0.0206(6) 0.0110(6)
C23 0.0282(18) 0.0382(18) 0.0442(19) 0.0029(16) 0.0069(15) 0.0067(17)

loop_
_atom_type_symbol
_atom_type_description
_atom_type_scat_dispersion_real
_atom_type_scat_dispersion_imag
_atom_type_scat_source
C C 0.0033 0.0016 'International Tables Vol C Tables 4.2.6.8 and 6.1.1.4'
H H 0.0000 0.0000 'International Tables Vol C Tables 4.2.6.8 and 6.1.1.4'
P P 0.1023 0.0942 'International Tables Vol C Tables 4.2.6.8 and 6.1.1.4'
Cl Cl 0.1484 0.1585 'International Tables Vol C Tables 4.2.6.8 and 6.1.1.4'
Ru Ru -1.2594 0.8363 'International Tables Vol C Tables 4.2.6.8 and 6.1.1.4'

loop_
_geom_angle_atom_site_label_1
_geom_angle_atom_site_label_2
_geom_angle_atom_site_label_3
_geom_angle
C5 Ru1 C6 37.62(10)
C5 Ru1 C3 66.79(9)
C6 Ru1 C3 78.23(10)
C5 Ru1 C4 37.31(9)
C6 Ru1 C4 67.48(10)
C3 Ru1 C4 37.63(10)
C5 Ru1 C1 67.85(10)
C6 Ru1 C1 37.07(10)
C3 Ru1 C1 66.70(10)
C4 Ru1 C1 80.50(10)
C5 Ru1 C2 79.41(10)
C6 Ru1 C2 66.58(10)
C3 Ru1 C2 36.51(10)
C4 Ru1 C2 67.57(10)
C1 Ru1 C2 37.38(10)
C5 Ru1 P1 92.36(7)
C6 Ru1 P1 94.68(7)
C3 Ru1 P1 154.19(7)
C4 Ru1 P1 116.73(7)
C1 Ru1 P1 120.92(7)
C2 Ru1 P1 158.29(7)
C5 Ru1 Cl2 150.60(7)
C6 Ru1 Cl2 113.50(7)
C3 Ru1 Cl2 122.13(7)
C4 Ru1 Cl2 159.73(7)
C1 Ru1 Cl2 89.33(7)
C2 Ru1 Cl2 93.78(7)
P1 Ru1 Cl2 83.54(2)
C5 Ru1 Cl1 122.10(7)
C6 Ru1 Cl1 157.85(7)
C3 Ru1 Cl1 84.30(7)
C4 Ru1 Cl1 90.38(7)
C1 Ru1 Cl1 143.07(7)
C2 Ru1 Cl1 106.20(7)
P1 Ru1 Cl1 95.21(2)
Cl2 Ru1 Cl1 87.30(2)
C11 P1 C19 104.10(12)
C11 P1 C15 95.17(12)
C19 P1 C15 107.75(12)
C11 P1 Ru1 117.14(9)
C19 P1 Ru1 109.59(9)
C15 P1 Ru1 121.16(9)
C6 C1 C2 118.3(3)
C6 C1 C7 121.9(2)
C2 C1 C7 119.8(2)
C6 C1 Ru1 70.86(15)
C2 C1 Ru1 71.35(15)
C7 C1 Ru1 130.37(19)
C3 C2 C1 120.0(2)
C3 C2 Ru1 71.14(16)
C1 C2 Ru1 71.27(15)
C3 C2 H2 120.0
C1 C2 H2 120.0
Ru1 C2 H2 130.1
C2 C3 C4 122.6(3)
C2 C3 Ru1 72.35(16)
C4 C3 Ru1 71.61(15)
C2 C3 H3 118.7
C4 C3 H3 118.7
Ru1 C3 H3 130.1
C5 C4 C3 117.0(3)
C5 C4 C8 124.6(2)
C3 C4 C8 118.2(2)
C5 C4 Ru1 70.12(15)
C3 C4 Ru1 70.77(15)
C8 C4 Ru1 132.93(19)
C4 C5 C6 120.8(2)
C4 C5 Ru1 72.57(14)
C6 C5 Ru1 71.93(14)
C4 C5 H5 119.6
C6 C5 H5 119.6
Ru1 C5 H5 128.1
C1 C6 C5 121.2(2)
C1 C6 Ru1 72.07(15)
C5 C6 Ru1 70.45(14)
C1 C6 H6 119.4
C5 C6 H6 119.4
Ru1 C6 H6 130.9
C1 C7 H7A 109.5
C1 C7 H7B 109.5
H7A C7 H7B 109.5
C1 C7 H7C 109.5
H7A C7 H7C 109.5
H7B C7 H7C 109.5
C4 C8 C10 115.2(2)
C4 C8 C9 108.7(2)
C10 C8 C9 109.4(2)
C4 C8 H8 107.8
C10 C8 H8 107.8
C9 C8 H8 107.8
C8 C9 H9A 109.5
C8 C9 H9B 109.5
H9A C9 H9B 109.5
C8 C9 H9C 109.5
H9A C9 H9C 109.5
H9B C9 H9C 109.5
C8 C10 H10A 109.5
C8 C10 H10B 109.5
H10A C10 H10B 109.5
C8 C10 H10C 109.5
H10A C10 H10C 109.5
H10B C10 H10C 109.5
C16 C11 C12 114.6(2)
C16 C11 P1 111.72(19)
C12 C11 P1 107.18(17)
C16 C11 H11 107.7
C12 C11 H11 107.7
P1 C11 H11 107.7
C13 C12 C11 116.8(2)
C13 C12 H12A 108.1
C11 C12 H12A 108.1
C13 C12 H12B 108.1
C11 C12 H12B 108.1
H12A C12 H12B 107.3
C12 C13 C14 115.5(2)
C12 C13 H13A 108.4
C14 C13 H13A 108.4
C12 C13 H13B 108.4
C14 C13 H13B 108.4
H13A C13 H13B 107.5
C15 C14 C13 117.5(2)
C15 C14 H14A 107.9
C13 C14 H14A 107.9
C15 C14 H14B 107.9
C13 C14 H14B 107.9
H14A C14 H14B 107.2
C14 C15 C18 113.4(2)
C14 C15 P1 109.29(18)
C18 C15 P1 110.98(18)
C14 C15 H15 107.7
C18 C15 H15 107.7
P1 C15 H15 107.7
C17 C16 C11 116.5(2)
C17 C16 H16A 108.2
C11 C16 H16A 108.2
C17 C16 H16B 108.2
C11 C16 H16B 108.2
H16A C16 H16B 107.3
C16 C17 C18 115.7(2)
C16 C17 H17A 108.4
C18 C17 H17A 108.4
C16 C17 H17B 108.4
C18 C17 H17B 108.4
H17A C17 H17B 107.4
C17 C18 C15 115.0(2)
C17 C18 H18A 108.5
C15 C18 H18A 108.5
C17 C18 H18B 108.5
C15 C18 H18B 108.5
H18A C18 H18B 107.5
C20 C19 P1 117.29(18)
C20 C19 H19A 108.0
P1 C19 H19A 108.0
C20 C19 H19B 108.0
P1 C19 H19B 108.0
H19A C19 H19B 107.2
C21 C20 C22 110.2(2)
C21 C20 C19 112.7(2)
C22 C20 C19 110.0(2)
C21 C20 H20 107.9
C22 C20 H20 107.9
C19 C20 H20 107.9
C20 C21 H21A 109.5
C20 C21 H21B 109.5
H21A C21 H21B 109.5
C20 C21 H21C 109.5
H21A C21 H21C 109.5
H21B C21 H21C 109.5
C20 C22 H22A 109.5
C20 C22 H22B 109.5
H22A C22 H22B 109.5
C20 C22 H22C 109.5
H22A C22 H22C 109.5
H22B C22 H22C 109.5
Cl3 C23 Cl5 110.32(18)
Cl3 C23 Cl4 110.01(18)
Cl5 C23 Cl4 110.16(19)
Cl3 C23 H23 108.8
Cl5 C23 H23 108.8
Cl4 C23 H23 108.8

loop_
_geom_bond_atom_site_label_1
_geom_bond_atom_site_label_2
_geom_bond_distance
Ru1 C5 2.190(2)
Ru1 C6 2.209(3)
Ru1 C3 2.210(3)
Ru1 C4 2.221(3)
Ru1 C1 2.225(3)
Ru1 C2 2.226(3)
Ru1 P1 2.3895(7)
Ru1 Cl2 2.4078(7)
Ru1 Cl1 2.4273(7)
P1 C11 1.833(3)
P1 C19 1.840(3)
P1 C15 1.843(3)
C1 C6 1.410(4)
C1 C2 1.426(4)
C1 C7 1.505(4)
C2 C3 1.390(4)
C2 H2 0.9500
C3 C4 1.429(4)
C3 H3 0.9500
C4 C5 1.411(3)
C4 C8 1.503(4)
C5 C6 1.418(4)
C5 H5 0.9500
C6 H6 0.9500
C7 H7A 0.9800
C7 H7B 0.9800
C7 H7C 0.9800
C8 C10 1.517(4)
C8 C9 1.533(4)
C8 H8 1.0000
C9 H9A 0.9800
C9 H9B 0.9800
C9 H9C 0.9800
C10 H10A 0.9800
C10 H10B 0.9800
C10 H10C 0.9800
C11 C16 1.540(3)
C11 C12 1.542(4)
C11 H11 1.0000
C12 C13 1.533(4)
C12 H12A 0.9900
C12 H12B 0.9900
C13 C14 1.538(4)
C13 H13A 0.9900
C13 H13B 0.9900
C14 C15 1.538(4)
C14 H14A 0.9900
C14 H14B 0.9900
C15 C18 1.545(4)
C15 H15 1.0000
C16 C17 1.535(4)
C16 H16A 0.9900
C16 H16B 0.9900
C17 C18 1.538(4)
C17 H17A 0.9900
C17 H17B 0.9900
C18 H18A 0.9900
C18 H18B 0.9900
C19 C20 1.543(4)
C19 H19A 0.9900
C19 H19B 0.9900
C20 C21 1.518(4)
C20 C22 1.527(4)
C20 H20 1.0000
C21 H21A 0.9800
C21 H21B 0.9800
C21 H21C 0.9800
C22 H22A 0.9800
C22 H22B 0.9800
C22 H22C 0.9800
Cl3 C23 1.747(3)
Cl4 C23 1.763(3)
Cl5 C23 1.749(3)
C23 H23 1.0000

loop_
_geom_torsion_atom_site_label_1
_geom_torsion_atom_site_label_2
_geom_torsion_atom_site_label_3
_geom_torsion_atom_site_label_4
_geom_torsion
C5 Ru1 P1 C11 -57.24(12)
C6 Ru1 P1 C11 -94.87(12)
C3 Ru1 P1 C11 -22.4(2)
C4 Ru1 P1 C11 -27.77(13)
C1 Ru1 P1 C11 -122.72(12)
C2 Ru1 P1 C11 -124.1(2)
Cl2 Ru1 P1 C11 151.97(10)
Cl1 Ru1 P1 C11 65.29(10)
C5 Ru1 P1 C19 60.99(12)
C6 Ru1 P1 C19 23.37(12)
C3 Ru1 P1 C19 95.85(19)
C4 Ru1 P1 C19 90.47(12)
C1 Ru1 P1 C19 -4.48(12)
C2 Ru1 P1 C19 -5.8(2)
Cl2 Ru1 P1 C19 -89.80(9)
Cl1 Ru1 P1 C19 -176.48(9)
C5 Ru1 P1 C15 -172.61(13)
C6 Ru1 P1 C15 149.77(13)
C3 Ru1 P1 C15 -137.75(19)
C4 Ru1 P1 C15 -143.13(13)
C1 Ru1 P1 C15 121.92(13)
C2 Ru1 P1 C15 120.6(2)
Cl2 Ru1 P1 C15 36.60(11)
Cl1 Ru1 P1 C15 -50.08(11)
C5 Ru1 C1 C6 -28.37(15)
C3 Ru1 C1 C6 -101.63(17)
C4 Ru1 C1 C6 -64.99(16)
C2 Ru1 C1 C6 -130.3(2)
P1 Ru1 C1 C6 50.57(17)
Cl2 Ru1 C1 C6 132.62(15)
Cl1 Ru1 C1 C6 -142.78(13)
C5 Ru1 C1 C2 101.89(17)
C6 Ru1 C1 C2 130.3(2)
C3 Ru1 C1 C2 28.62(15)
C4 Ru1 C1 C2 65.27(16)
P1 Ru1 C1 C2 -179.17(13)
Cl2 Ru1 C1 C2 -97.12(15)
Cl1 Ru1 C1 C2 -12.5(2)
C5 Ru1 C1 C7 -144.4(3)
C6 Ru1 C1 C7 -116.1(3)
C3 Ru1 C1 C7 142.3(3)
C4 Ru1 C1 C7 179.0(3)
C2 Ru1 C1 C7 113.7(3)
P1 Ru1 C1 C7 -65.5(3)
Cl2 Ru1 C1 C7 16.6(2)
Cl1 Ru1 C1 C7 101.2(3)
C6 C1 C2 C3 1.1(4)
C7 C1 C2 C3 179.6(2)
Ru1 C1 C2 C3 -53.9(2)
C6 C1 C2 Ru1 54.9(2)
C7 C1 C2 Ru1 -126.5(2)
C5 Ru1 C2 C3 65.08(16)
C6 Ru1 C2 C3 102.22(17)
C4 Ru1 C2 C3 28.05(15)
C1 Ru1 C2 C3 132.3(2)
P1 Ru1 C2 C3 134.22(19)
Cl2 Ru1 C2 C3 -143.77(15)
Cl1 Ru1 C2 C3 -55.49(16)
C5 Ru1 C2 C1 -67.22(16)
C6 Ru1 C2 C1 -30.09(15)
C3 Ru1 C2 C1 -132.3(2)
C4 Ru1 C2 C1 -104.26(17)
P1 Ru1 C2 C1 1.9(3)
Cl2 Ru1 C2 C1 83.92(15)
Cl1 Ru1 C2 C1 172.20(14)
C1 C2 C3 C4 0.6(4)
Ru1 C2 C3 C4 -53.3(2)
C1 C2 C3 Ru1 53.9(2)
C5 Ru1 C3 C2 -104.08(17)
C6 Ru1 C3 C2 -66.36(16)
C4 Ru1 C3 C2 -134.6(2)
C1 Ru1 C3 C2 -29.27(15)
P1 Ru1 C3 C2 -142.50(15)
Cl2 Ru1 C3 C2 44.14(17)
Cl1 Ru1 C3 C2 127.32(15)
C5 Ru1 C3 C4 30.53(15)
C6 Ru1 C3 C4 68.25(16)
C1 Ru1 C3 C4 105.34(17)
C2 Ru1 C3 C4 134.6(2)
P1 Ru1 C3 C4 -7.9(3)
Cl2 Ru1 C3 C4 178.75(13)
Cl1 Ru1 C3 C4 -98.07(15)
C2 C3 C4 C5 -0.7(4)
Ru1 C3 C4 C5 -54.4(2)
C2 C3 C4 C8 -177.2(2)
Ru1 C3 C4 C8 129.2(2)
C2 C3 C4 Ru1 53.7(2)
C6 Ru1 C4 C5 29.46(16)
C3 Ru1 C4 C5 129.6(2)
C1 Ru1 C4 C5 65.72(16)
C2 Ru1 C4 C5 102.35(17)
P1 Ru1 C4 C5 -54.22(17)
Cl2 Ru1 C4 C5 126.55(19)
Cl1 Ru1 C4 C5 -150.25(15)
C5 Ru1 C4 C3 -129.6(2)
C6 Ru1 C4 C3 -100.15(17)
C1 Ru1 C4 C3 -63.90(16)
C2 Ru1 C4 C3 -27.27(16)
P1 Ru1 C4 C3 176.16(13)
Cl2 Ru1 C4 C3 -3.1(3)
Cl1 Ru1 C4 C3 80.14(15)
C5 Ru1 C4 C8 119.3(3)
C6 Ru1 C4 C8 148.7(3)
C3 Ru1 C4 C8 -111.1(3)
C1 Ru1 C4 C8 -175.0(3)
C2 Ru1 C4 C8 -138.4(3)
P1 Ru1 C4 C8 65.1(3)
Cl2 Ru1 C4 C8 -114.2(3)
Cl1 Ru1 C4 C8 -31.0(2)
C3 C4 C5 C6 -0.8(4)
C8 C4 C5 C6 175.4(2)
Ru1 C4 C5 C6 -55.5(2)
C3 C4 C5 Ru1 54.7(2)
C8 C4 C5 Ru1 -129.1(3)
C6 Ru1 C5 C4 -131.9(2)
C3 Ru1 C5 C4 -30.78(16)
C1 Ru1 C5 C4 -103.91(17)
C2 Ru1 C5 C4 -66.72(16)
P1 Ru1 C5 C4 133.51(15)
Cl2 Ru1 C5 C4 -145.47(14)
Cl1 Ru1 C5 C4 35.86(18)
C3 Ru1 C5 C6 101.12(17)
C4 Ru1 C5 C6 131.9(2)
C1 Ru1 C5 C6 27.99(15)
C2 Ru1 C5 C6 65.17(16)
P1 Ru1 C5 C6 -94.59(15)
Cl2 Ru1 C5 C6 -13.6(2)
Cl1 Ru1 C5 C6 167.75(12)
C2 C1 C6 C5 -2.6(4)
C7 C1 C6 C5 178.9(2)
Ru1 C1 C6 C5 52.6(2)
C2 C1 C6 Ru1 -55.2(2)
C7 C1 C6 Ru1 126.3(2)
C4 C5 C6 C1 2.5(4)
Ru1 C5 C6 C1 -53.3(2)
C4 C5 C6 Ru1 55.8(2)
C5 Ru1 C6 C1 133.9(2)
C3 Ru1 C6 C1 66.76(16)
C4 Ru1 C6 C1 104.63(17)
C2 Ru1 C6 C1 30.33(16)
P1 Ru1 C6 C1 -138.33(15)
Cl2 Ru1 C6 C1 -53.35(16)
Cl1 Ru1 C6 C1 105.4(2)
C3 Ru1 C6 C5 -67.10(16)
C4 Ru1 C6 C5 -29.24(15)
C1 Ru1 C6 C5 -133.9(2)
C2 Ru1 C6 C5 -103.54(17)
P1 Ru1 C6 C5 87.80(15)
Cl2 Ru1 C6 C5 172.78(13)
Cl1 Ru1 C6 C5 -28.5(3)
C5 C4 C8 C10 22.7(4)
C3 C4 C8 C10 -161.1(2)
Ru1 C4 C8 C10 -71.8(3)
C5 C4 C8 C9 -100.4(3)
C3 C4 C8 C9 75.7(3)
Ru1 C4 C8 C9 165.1(2)
C19 P1 C11 C16 49.7(2)
C15 P1 C11 C16 -60.1(2)
Ru1 P1 C11 C16 170.88(15)
C19 P1 C11 C12 175.98(17)
C15 P1 C11 C12 66.20(18)
Ru1 P1 C11 C12 -62.87(18)
C16 C11 C12 C13 62.5(3)
P1 C11 C12 C13 -62.0(3)
C11 C12 C13 C14 44.5(3)
C12 C13 C14 C15 -41.1(3)
C13 C14 C15 C18 -68.4(3)
C13 C14 C15 P1 56.0(3)
C11 P1 C15 C14 -64.0(2)
C19 P1 C15 C14 -170.60(18)
Ru1 P1 C15 C14 62.2(2)
C11 P1 C15 C18 61.8(2)
C19 P1 C15 C18 -44.8(2)
Ru1 P1 C15 C18 -172.04(15)
C12 C11 C16 C17 -64.9(3)
P1 C11 C16 C17 57.2(3)
C11 C16 C17 C18 -45.4(4)
C16 C17 C18 C15 46.9(3)
C14 C15 C18 C17 63.2(3)
P1 C15 C18 C17 -60.3(3)
C11 P1 C19 C20 -179.05(19)
C15 P1 C19 C20 -78.8(2)
Ru1 P1 C19 C20 54.9(2)
P1 C19 C20 C21 76.9(3)
P1 C19 C20 C22 -159.74(19)
